data_4025301
loop_
_publ_author_name
'Perla Y. L\'opez-Camacho'
'Pedro Joseph-Nathan'
'B\'arbara Gordillo-Rom\'an'
'Oscar R. Su\'arez-Castillo'
'Martha S. Morales-R\'ios'

_publ_section_title
;
 Cascade [1,3]-Sigmatropic Rearrangements of Ketene O,O-Acetals: Kinetic
 and DFT Level Mechanistic Studies
;
_journal_name_full 'Journal of Organic Chemistry'
_journal_page_first 1898
_journal_page_last 1910
_journal_paper_doi 10.1021/jo902520z
_journal_volume 75
_journal_year 2010
_chemical_formula_moiety 'C17 H18 N2 O4'
_chemical_formula_sum 'C17 H18 N2 O4'
_chemical_formula_weight 314.33
_chemical_melting_point 123.0(10)
_chemical_name_systematic
;
Methyl 3-cyano-8b-isopropyl-2-methoxy-3aH-furo[3,2-b]
indole-4(8bH)-carboxylate.
;
_space_group_IT_number 14
_symmetry_cell_setting monoclinic
_symmetry_space_group_name_Hall '-P 2yab'
_symmetry_space_group_name_H-M 'P 1 21/a 1'
_atom_sites_solution_hydrogens geom
_atom_sites_solution_primary direct
_atom_sites_solution_secondary difmap
_audit_creation_method SHELXL-97
_cell_angle_alpha 90.00
_cell_angle_beta 113.13(2)
_cell_angle_gamma 90.00
_cell_formula_units_Z 4
_cell_length_a 12.598(3)
_cell_length_b 10.033(1)
_cell_length_c 14.267(2)
_cell_measurement_reflns_used 25
_cell_measurement_temperature 293(2)
_cell_measurement_theta_max 17.56
_cell_measurement_theta_min 5.35
_cell_volume 1658.3(5)
_computing_cell_refinement 'CAD4 Express (Enraf Nonius, 1994)'
_computing_data_collection 'CAD4 Express (Enraf Nonius, 1994)'
_computing_data_reduction 'XCAD4 (Harms & Wocadlo, 1995)'
_computing_molecular_graphics 'Ortep-3 for Windows (Farrugia, 1997)'
_computing_publication_material 'WinGX publication routines (Farrugia, 1999)'
_computing_structure_refinement 'SHELXL-97 (Sheldrick, 1997)'
_computing_structure_solution 'SHELXL-97 (Sheldrick, 1997)'
_diffrn_ambient_temperature 293(2)
_diffrn_measured_fraction_theta_full 0.978
_diffrn_measured_fraction_theta_max 0.978
_diffrn_measurement_device_type 'Enraf Nonius CAD4'
_diffrn_measurement_method 'non-profiled omega/2theta scans'
_diffrn_radiation_monochromator graphite
_diffrn_radiation_source 'fine-focus sealed tube'
_diffrn_radiation_type CuK\a
_diffrn_radiation_wavelength 1.54184
_diffrn_reflns_av_R_equivalents 0.0001
_diffrn_reflns_av_sigmaI/netI 0.0139
_diffrn_reflns_limit_h_max 12
_diffrn_reflns_limit_h_min -13
_diffrn_reflns_limit_k_max 11
_diffrn_reflns_limit_k_min 0
_diffrn_reflns_limit_l_max 16
_diffrn_reflns_limit_l_min 0
_diffrn_reflns_number 2400
_diffrn_reflns_theta_full 59.94
_diffrn_reflns_theta_max 59.94
_diffrn_reflns_theta_min 5.55
_diffrn_standards_decay_% 1
_diffrn_standards_interval_count 90
_diffrn_standards_interval_time 2400
_diffrn_standards_number 2
_exptl_absorpt_coefficient_mu 0.748
_exptl_absorpt_correction_T_max 0.8740
_exptl_absorpt_correction_T_min 0.4849
_exptl_absorpt_correction_type refdelf
_exptl_crystal_colour colourless
_exptl_crystal_density_diffrn 1.259
_exptl_crystal_density_method 'not measured'
_exptl_crystal_description prism
_exptl_crystal_F_000 664
_exptl_crystal_size_max 0.40
_exptl_crystal_size_mid 0.24
_exptl_crystal_size_min 0.18
_refine_diff_density_max 0.205
_refine_diff_density_min -0.137
_refine_diff_density_rms 0.026
_refine_ls_extinction_coef 0.0005(3)
_refine_ls_extinction_expression Fc^*^=kFc[1+0.001xFc^2^\l^3^/sin(2\q)]^-1/4^
_refine_ls_extinction_method SHELXL
_refine_ls_goodness_of_fit_ref 1.043
_refine_ls_hydrogen_treatment mixed
_refine_ls_matrix_type full
_refine_ls_number_parameters 217
_refine_ls_number_reflns 2400
_refine_ls_number_restraints 0
_refine_ls_restrained_S_all 1.043
_refine_ls_R_factor_all 0.0421
_refine_ls_R_factor_gt 0.0374
_refine_ls_shift/su_max 0.000
_refine_ls_shift/su_mean 0.000
_refine_ls_structure_factor_coef Fsqd
_refine_ls_weighting_details 'calc w=1/[\s^2^(Fo^2^)+(0.0407P)^2^+0.5743P] where P=(Fo^2^+2Fc^2^)/3'
_refine_ls_weighting_scheme calc
_refine_ls_wR_factor_gt 0.0974
_refine_ls_wR_factor_ref 0.0994
_reflns_number_gt 2131
_reflns_number_total 2400
_reflns_threshold_expression >2sigma(I)
_cod_data_source_file jo902520z_si_002_3.cif
_cod_data_source_block 4d
_cod_depositor_comments
;
The following automatic conversions were performed:

'_chemical_melting_point' value '122-124' was changed to '123.0(10)'
- the average value was taken and precision was estimated.

Automatic conversion script
Id: cif_fix_values 1569 2011-02-09 13:29:24Z adriana 

The following automatic conversions were performed:

'_exptl_absorpt_correction_type' value 'RefDelf' changed to 'refdelf'
according to the built-in table from CIF Core dictionary named
'cif_core.dic' version 2.4.1 from 2010-06-29.

Automatic conversion script
Id: cif_fix_values 1646 2011-03-28 12:23:43Z adriana 
;
_cod_original_cell_volume 1658.3(4)
_cod_database_code 4025301

loop_
_symmetry_equiv_pos_as_xyz
'x, y, z'
'-x+1/2, y+1/2, -z'
'-x, -y, -z'
'x-1/2, -y-1/2, z'

loop_
_atom_site_label
_atom_site_type_symbol
_atom_site_fract_x
_atom_site_fract_y
_atom_site_fract_z
_atom_site_U_iso_or_equiv
_atom_site_adp_type
_atom_site_occupancy
_atom_site_symmetry_multiplicity
_atom_site_calc_flag
_atom_site_refinement_flags
_atom_site_disorder_assembly
_atom_site_disorder_group
C2 C 0.03160(16) -0.28351(18) 0.65569(13) 0.0546(5) Uani 1 1 d . . .
C3 C 0.06573(15) -0.16664(18) 0.63241(12) 0.0498(4) Uani 1 1 d . . .
C3A C 0.04125(15) -0.15295(16) 0.78880(13) 0.0488(4) Uani 1 1 d . . .
C3B C 0.15228(15) -0.16347(17) 0.88086(13) 0.0496(4) Uani 1 1 d . . .
C4 C 0.17571(18) -0.2346(2) 0.96960(15) 0.0672(6) Uani 1 1 d . . .
H4 H 0.1185 -0.2852 0.9786 0.081 Uiso 1 1 calc R . .
C5 C 0.2857(2) -0.2293(2) 1.04466(16) 0.0798(7) Uani 1 1 d . . .
H5 H 0.3028 -0.2766 1.1049 0.096 Uiso 1 1 calc R . .
C6 C 0.36998(19) -0.1551(2) 1.03150(16) 0.0718(6) Uani 1 1 d . . .
H6 H 0.4435 -0.1534 1.0831 0.086 Uiso 1 1 calc R . .
C7 C 0.34854(16) -0.08266(19) 0.94348(13) 0.0591(5) Uani 1 1 d . . .
H7 H 0.4062 -0.0328 0.9348 0.071 Uiso 1 1 calc R . .
C7A C 0.23779(15) -0.08725(17) 0.86886(12) 0.0482(4) Uani 1 1 d . . .
C8A C 0.07438(15) -0.06779(18) 0.71320(12) 0.0464(4) Uani 1 1 d . . .
C9 C 0.24578(16) 0.07845(18) 0.74467(13) 0.0519(4) Uani 1 1 d . . .
C10 C 0.2191(2) 0.2293(2) 0.61076(18) 0.0895(8) Uani 1 1 d . . .
H10A H 0.1604 0.2568 0.5471 0.134 Uiso 1 1 calc R . .
H10B H 0.2843 0.1955 0.5993 0.134 Uiso 1 1 calc R . .
H10C H 0.2427 0.3041 0.6562 0.134 Uiso 1 1 calc R . .
C11 C 0.09306(16) -0.14375(19) 0.54714(14) 0.0574(5) Uani 1 1 d . . .
C12 C -0.0351(3) -0.5071(3) 0.6320(3) 0.1224(12) Uani 1 1 d . . .
H12A H 0.0127 -0.5322 0.7006 0.184 Uiso 1 1 calc R . .
H12B H -0.0412 -0.5805 0.5870 0.184 Uiso 1 1 calc R . .
H12C H -0.1106 -0.4836 0.6282 0.184 Uiso 1 1 calc R . .
C13 C -0.06271(16) -0.1060(2) 0.80938(15) 0.0597(5) Uani 1 1 d . . .
C14 C -0.17370(19) -0.1091(3) 0.71396(19) 0.0867(7) Uani 1 1 d . . .
H14A H -0.2368 -0.0796 0.7304 0.130 Uiso 1 1 calc R . .
H14B H -0.1882 -0.1985 0.6880 0.130 Uiso 1 1 calc R . .
H14C H -0.1662 -0.0514 0.6633 0.130 Uiso 1 1 calc R . .
C15 C -0.0414(2) 0.0324(2) 0.85666(17) 0.0744(6) Uani 1 1 d . . .
H15A H -0.1050 0.0574 0.8740 0.112 Uiso 1 1 calc R . .
H15B H -0.0342 0.0952 0.8087 0.112 Uiso 1 1 calc R . .
H15C H 0.0284 0.0319 0.9171 0.112 Uiso 1 1 calc R . .
N8 N 0.19280(12) -0.02125(14) 0.77424(10) 0.0508(4) Uani 1 1 d . . .
N11 N 0.11767(18) -0.1247(2) 0.47902(14) 0.0831(6) Uani 1 1 d . . .
O1 O 0.01245(11) -0.28689(12) 0.74136(9) 0.0610(4) Uani 1 1 d . . .
O2 O 0.01512(13) -0.39508(13) 0.60245(11) 0.0726(4) Uani 1 1 d . . .
O9 O 0.34198(12) 0.11820(14) 0.79275(10) 0.0696(4) Uani 1 1 d . . .
O10 O 0.17451(11) 0.12701(14) 0.65502(9) 0.0673(4) Uani 1 1 d . . .
H8A H 0.0256(14) 0.0053(17) 0.6875(12) 0.043(4) Uiso 1 1 d . . .
H13 H -0.0724(16) -0.171(2) 0.8611(15) 0.068(6) Uiso 1 1 d . . .

loop_
_atom_site_aniso_label
_atom_site_aniso_U_11
_atom_site_aniso_U_22
_atom_site_aniso_U_33
_atom_site_aniso_U_23
_atom_site_aniso_U_13
_atom_site_aniso_U_12
C2 0.0561(11) 0.0528(11) 0.0527(10) -0.0106(9) 0.0191(9) -0.0050(9)
C3 0.0501(10) 0.0542(10) 0.0437(9) -0.0030(8) 0.0171(8) -0.0029(8)
C3A 0.0547(10) 0.0431(9) 0.0506(10) -0.0029(7) 0.0226(8) -0.0075(8)
C3B 0.0552(10) 0.0460(9) 0.0488(10) 0.0028(8) 0.0219(8) 0.0001(8)
C4 0.0708(14) 0.0664(13) 0.0675(13) 0.0183(10) 0.0306(11) -0.0003(10)
C5 0.0796(15) 0.0875(16) 0.0642(13) 0.0314(12) 0.0195(11) 0.0070(13)
C6 0.0647(13) 0.0754(14) 0.0595(12) 0.0145(10) 0.0075(10) 0.0035(11)
C7 0.0574(11) 0.0597(11) 0.0541(11) 0.0024(9) 0.0156(9) -0.0039(9)
C7A 0.0547(10) 0.0456(9) 0.0427(9) -0.0012(7) 0.0174(8) -0.0014(8)
C8A 0.0460(10) 0.0467(10) 0.0443(9) 0.0000(8) 0.0152(7) -0.0025(8)
C9 0.0554(11) 0.0534(10) 0.0461(10) -0.0014(8) 0.0189(8) -0.0079(9)
C10 0.0871(16) 0.0874(17) 0.0878(16) 0.0347(13) 0.0278(13) -0.0180(13)
C11 0.0585(12) 0.0609(11) 0.0510(10) -0.0023(9) 0.0197(9) 0.0056(9)
C12 0.187(3) 0.0647(16) 0.150(3) -0.0387(17) 0.103(3) -0.0540(18)
C13 0.0575(12) 0.0634(12) 0.0637(12) 0.0028(10) 0.0297(10) -0.0041(9)
C14 0.0558(13) 0.0968(18) 0.1008(17) -0.0046(14) 0.0234(12) -0.0089(12)
C15 0.0778(15) 0.0765(14) 0.0770(14) -0.0082(11) 0.0391(12) 0.0093(11)
N8 0.0529(9) 0.0527(8) 0.0428(8) 0.0028(6) 0.0145(6) -0.0124(7)
N11 0.1035(15) 0.0934(14) 0.0663(11) 0.0079(10) 0.0484(11) 0.0216(11)
O1 0.0761(9) 0.0488(7) 0.0628(8) -0.0079(6) 0.0323(7) -0.0151(6)
O2 0.0882(10) 0.0569(8) 0.0752(9) -0.0201(7) 0.0348(8) -0.0139(7)
O9 0.0589(9) 0.0762(9) 0.0650(8) 0.0063(7) 0.0153(7) -0.0218(7)
O10 0.0655(8) 0.0722(9) 0.0564(8) 0.0168(7) 0.0157(6) -0.0171(7)

loop_
_atom_type_symbol
_atom_type_description
_atom_type_scat_dispersion_real
_atom_type_scat_dispersion_imag
_atom_type_scat_source
C C 0.0181 0.0091 'International Tables Vol C Tables 4.2.6.8 and 6.1.1.4'
H H 0.0000 0.0000 'International Tables Vol C Tables 4.2.6.8 and 6.1.1.4'
N N 0.0311 0.0180 'International Tables Vol C Tables 4.2.6.8 and 6.1.1.4'
O O 0.0492 0.0322 'International Tables Vol C Tables 4.2.6.8 and 6.1.1.4'

loop_
_geom_angle_atom_site_label_1
_geom_angle_atom_site_label_2
_geom_angle_atom_site_label_3
_geom_angle
_geom_angle_site_symmetry_1
_geom_angle_site_symmetry_3
_geom_angle_publ_flag
O2 C2 C3 126.43(17) . . ?
O2 C2 O1 117.38(16) . . ?
C3 C2 O1 116.20(15) . . ?
C2 C3 C11 124.79(17) . . ?
C2 C3 C8A 108.94(15) . . ?
C11 C3 C8A 126.23(16) . . ?
O1 C3A C3B 108.20(14) . . ?
O1 C3A C13 107.04(14) . . ?
C3B C3A C13 115.42(15) . . ?
O1 C3A C8A 105.38(12) . . ?
C3B C3A C8A 103.52(13) . . ?
C13 C3A C8A 116.64(15) . . ?
C4 C3B C7A 120.15(17) . . ?
C4 C3B C3A 128.99(17) . . ?
C7A C3B C3A 110.85(14) . . ?
C5 C4 C3B 118.63(19) . . ?
C6 C5 C4 120.76(19) . . ?
C5 C6 C7 121.7(2) . . ?
C6 C7 C7A 117.34(18) . . ?
C7 C7A C3B 121.42(16) . . ?
C7 C7A N8 128.80(16) . . ?
C3B C7A N8 109.78(15) . . ?
N8 C8A C3 114.58(14) . . ?
N8 C8A C3A 104.41(13) . . ?
C3 C8A C3A 102.27(14) . . ?
O9 C9 O10 125.05(16) . . ?
O9 C9 N8 125.12(16) . . ?
O10 C9 N8 109.83(15) . . ?
N11 C11 C3 178.6(2) . . ?
C15 C13 C14 110.85(18) . . ?
C15 C13 C3A 110.63(16) . . ?
C14 C13 C3A 112.23(17) . . ?
C9 N8 C7A 125.62(14) . . ?
C9 N8 C8A 123.74(14) . . ?
C7A N8 C8A 110.47(13) . . ?
C2 O1 C3A 107.13(13) . . ?
C2 O2 C12 118.88(17) . . ?
C9 O10 C10 116.89(16) . . ?

loop_
_geom_bond_atom_site_label_1
_geom_bond_atom_site_label_2
_geom_bond_distance
_geom_bond_site_symmetry_2
_geom_bond_publ_flag
C2 O2 1.323(2) . ?
C2 C3 1.335(2) . ?
C2 O1 1.336(2) . ?
C3 C11 1.407(3) . ?
C3 C8A 1.492(2) . ?
C3A O1 1.484(2) . ?
C3A C3B 1.500(2) . ?
C3A C13 1.525(3) . ?
C3A C8A 1.556(2) . ?
C3B C4 1.381(2) . ?
C3B C7A 1.385(2) . ?
C4 C5 1.380(3) . ?
C5 C6 1.369(3) . ?
C6 C7 1.383(3) . ?
C7 C7A 1.384(2) . ?
C7A N8 1.407(2) . ?
C8A N8 1.477(2) . ?
C9 O9 1.202(2) . ?
C9 O10 1.333(2) . ?
C9 N8 1.358(2) . ?
C10 O10 1.430(2) . ?
C11 N11 1.146(2) . ?
C12 O2 1.432(3) . ?
C13 C15 1.521(3) . ?
C13 C14 1.521(3) . ?
